data_4507859
loop_
_publ_author_name
'Sahu, Jhasaketan'
'Ahmad, Musheer'
'Bharadwaj, Parimal K.'

_publ_section_title
;
 Structural Diversity and Luminescence Properties of Coordination Polymers
 Built With a Rigid Linear Dicarboxylate and Zn(II)/Pb(II) Ion
;
_journal_issue 6
_journal_name_full 'Crystal Growth &amp; Design'
_journal_page_first 2618
_journal_paper_doi 10.1021/cg400376g
_journal_volume 13
_journal_year 2013
_chemical_formula_moiety 'C24 H22 N O4 Zn'
_chemical_formula_sum 'C24 H22 N O4 Zn'
_chemical_formula_weight 453.80
_chemical_name_systematic
;
 ?
;
_space_group_IT_number 61
_symmetry_cell_setting orthorhombic
_symmetry_space_group_name_Hall '-P 2ac 2ab'
_symmetry_space_group_name_H-M 'P b c a'
_atom_sites_solution_hydrogens geom
_atom_sites_solution_primary direct
_atom_sites_solution_secondary difmap
_audit_creation_method SHELXL-97
_cell_angle_alpha 90.000
_cell_angle_beta 90.000
_cell_angle_gamma 90.000
_cell_formula_units_Z 8
_cell_length_a 13.887(5)
_cell_length_b 9.302(4)
_cell_length_c 32.649(5)
_cell_measurement_reflns_used 999
_cell_measurement_temperature 100(2)
_cell_measurement_theta_max 25.50
_cell_measurement_theta_min 2.50
_cell_volume 4217(2)
_computing_structure_refinement 'SHELXL-97 (Sheldrick, 1997)'
_diffrn_ambient_temperature 100(2)
_diffrn_measured_fraction_theta_full 0.999
_diffrn_measured_fraction_theta_max 0.999
_diffrn_radiation_monochromator graphite
_diffrn_radiation_source 'fine-focus sealed tube'
_diffrn_radiation_type MoK\a
_diffrn_radiation_wavelength 0.71073
_diffrn_reflns_av_R_equivalents 0.0539
_diffrn_reflns_av_sigmaI/netI 0.0357
_diffrn_reflns_limit_h_max 16
_diffrn_reflns_limit_h_min -16
_diffrn_reflns_limit_k_max 7
_diffrn_reflns_limit_k_min -11
_diffrn_reflns_limit_l_max 39
_diffrn_reflns_limit_l_min -38
_diffrn_reflns_number 21191
_diffrn_reflns_theta_full 25.50
_diffrn_reflns_theta_max 25.50
_diffrn_reflns_theta_min 2.50
_exptl_absorpt_coefficient_mu 1.195
_exptl_absorpt_correction_T_max 0.846
_exptl_absorpt_correction_T_min 0.797
_exptl_absorpt_correction_type empirical
_exptl_absorpt_process_details sadabs
_exptl_crystal_colour Colorless
_exptl_crystal_density_diffrn 1.429
_exptl_crystal_density_method 'not measured'
_exptl_crystal_description Block
_exptl_crystal_F_000 1880
_exptl_crystal_size_max 0.19
_exptl_crystal_size_mid 0.16
_exptl_crystal_size_min 0.14
_refine_diff_density_max 1.126
_refine_diff_density_min -0.588
_refine_diff_density_rms 0.099
_refine_ls_extinction_method none
_refine_ls_goodness_of_fit_ref 1.053
_refine_ls_hydrogen_treatment constr
_refine_ls_matrix_type full
_refine_ls_number_parameters 271
_refine_ls_number_reflns 3924
_refine_ls_number_restraints 0
_refine_ls_restrained_S_all 1.053
_refine_ls_R_factor_all 0.0561
_refine_ls_R_factor_gt 0.0472
_refine_ls_shift/su_max 0.001
_refine_ls_shift/su_mean 0.000
_refine_ls_structure_factor_coef Fsqd
_refine_ls_weighting_details 'calc w=1/[\s^2^(Fo^2^)+(0.0803P)^2^+4.6440P] where P=(Fo^2^+2Fc^2^)/3'
_refine_ls_weighting_scheme calc
_refine_ls_wR_factor_gt 0.1253
_refine_ls_wR_factor_ref 0.1335
_reflns_number_gt 3280
_reflns_number_total 3924
_reflns_threshold_expression >2sigma(I)
_cod_data_source_file cg400376g_si_002.cif
_cod_data_source_block Complex4
_cod_depositor_comments
;
The following automatic conversions were performed:

'_symmetry_cell_setting' value 'Orthorhombic' changed to
'orthorhombic' according to
/home/saulius/struct/CIF-dictionaries/cif_core.dic dictionary named
'cif_core.dic' version 2.3.1 from
2005-06-27.

'_exptl_absorpt_correction_type' value 'Empirical'
changed to 'empirical' according to
/home/saulius/struct/CIF-dictionaries/cif_core.dic dictionary named
'cif_core.dic' version 2.3.1 from 2005-06-27.

Automatic conversion script
Id: cif_fix_values 1891 2012-01-12 08:04:46Z andrius 
;
_cod_original_cell_volume 4217(3)
_cod_original_sg_symbol_H-M Pbca
_cod_database_code 4507859

loop_
_symmetry_equiv_pos_as_xyz
'x, y, z'
'-x+1/2, -y, z+1/2'
'x+1/2, -y+1/2, -z'
'-x, y+1/2, -z+1/2'
'-x, -y, -z'
'x-1/2, y, -z-1/2'
'-x-1/2, y-1/2, z'
'x, -y-1/2, z-1/2'

loop_
_atom_site_label
_atom_site_type_symbol
_atom_site_fract_x
_atom_site_fract_y
_atom_site_fract_z
_atom_site_U_iso_or_equiv
_atom_site_adp_type
_atom_site_occupancy
_atom_site_symmetry_multiplicity
_atom_site_calc_flag
_atom_site_refinement_flags
Zn1 Zn 0.46751(2) 0.18640(4) 0.481253(10) 0.01636(15) Uani 1 1 d .
O1 O 0.54986(16) 0.2173(2) 0.43392(7) 0.0242(5) Uani 1 1 d .
O2 O 0.59153(16) 0.4075(2) 0.47078(6) 0.0250(5) Uani 1 1 d .
O3 O 0.90137(14) 1.0152(2) 0.04203(6) 0.0199(5) Uani 1 1 d .
O4 O 1.00532(17) 0.8309(2) 0.03937(6) 0.0239(5) Uani 1 1 d .
N1 N 0.36111(19) 0.3343(3) 0.48374(7) 0.0200(6) Uani 1 1 d .
C1 C 0.5905(2) 0.3399(3) 0.43807(9) 0.0205(7) Uani 1 1 d .
C2 C 0.6349(2) 0.4018(3) 0.40001(9) 0.0206(7) Uani 1 1 d .
C3 C 0.7136(2) 0.4918(4) 0.40207(9) 0.0271(7) Uani 1 1 d .
H3 H 0.7394 0.5153 0.4275 0.032 Uiso 1 1 calc R
C4 C 0.7548(2) 0.5476(4) 0.36706(10) 0.0291(8) Uani 1 1 d .
H4 H 0.8087 0.6066 0.3691 0.035 Uiso 1 1 calc R
C5 C 0.7163(2) 0.5161(3) 0.32856(9) 0.0211(7) Uani 1 1 d .
C6 C 0.6359(2) 0.4260(3) 0.32656(9) 0.0211(7) Uani 1 1 d .
H6 H 0.6087 0.4045 0.3013 0.025 Uiso 1 1 calc R
C7 C 0.5964(2) 0.3683(3) 0.36181(9) 0.0223(7) Uani 1 1 d .
H7 H 0.5438 0.3067 0.3600 0.027 Uiso 1 1 calc R
C8 C 0.7550(2) 0.5810(3) 0.29034(9) 0.0198(6) Uani 1 1 d .
C9 C 0.6906(2) 0.6504(3) 0.26408(9) 0.0205(7) Uani 1 1 d .
H9 H 0.6263 0.6555 0.2718 0.025 Uiso 1 1 calc R
C10 C 0.7175(2) 0.7121(3) 0.22713(9) 0.0189(6) Uani 1 1 d .
C11 C 0.8150(2) 0.7065(3) 0.21595(9) 0.0177(6) Uani 1 1 d .
C12 C 0.8796(2) 0.6367(3) 0.24227(9) 0.0203(6) Uani 1 1 d .
H12 H 0.9442 0.6335 0.2348 0.024 Uiso 1 1 calc R
C13 C 0.8528(2) 0.5719(3) 0.27891(9) 0.0208(7) Uani 1 1 d .
C14 C 0.6397(2) 0.7756(4) 0.20022(10) 0.0234(7) Uani 1 1 d .
H14A H 0.6682 0.8140 0.1758 0.035 Uiso 1 1 calc R
H14B H 0.6072 0.8510 0.2148 0.035 Uiso 1 1 calc R
H14C H 0.5942 0.7020 0.1930 0.035 Uiso 1 1 calc R
C15 C 0.9259(2) 0.4923(4) 0.30395(10) 0.0284(7) Uani 1 1 d .
H15A H 0.8958 0.4547 0.3281 0.043 Uiso 1 1 calc R
H15B H 0.9768 0.5567 0.3116 0.043 Uiso 1 1 calc R
H15C H 0.9520 0.4146 0.2881 0.043 Uiso 1 1 calc R
C16 C 0.8512(2) 0.7632(3) 0.17614(9) 0.0184(6) Uani 1 1 d .
C17 C 0.8261(2) 0.8997(3) 0.16175(9) 0.0194(6) Uani 1 1 d .
H17 H 0.7882 0.9595 0.1779 0.023 Uiso 1 1 calc R
C18 C 0.8567(2) 0.9470(3) 0.12379(9) 0.0193(6) Uani 1 1 d .
H18 H 0.8384 1.0375 0.1145 0.023 Uiso 1 1 calc R
C19 C 0.9146(2) 0.8605(3) 0.09929(9) 0.0186(6) Uani 1 1 d .
C20 C 0.9445(2) 0.7272(4) 0.11419(9) 0.0216(7) Uani 1 1 d .
H20 H 0.9859 0.6704 0.0988 0.026 Uiso 1 1 calc R
C21 C 0.9121(2) 0.6797(3) 0.15210(9) 0.0216(7) Uani 1 1 d .
H21 H 0.9317 0.5901 0.1616 0.026 Uiso 1 1 calc R
C22 C 0.9425(2) 0.9070(3) 0.05726(9) 0.0179(6) Uani 1 1 d .
C23 C 0.3401(3) 0.3982(4) 0.44283(10) 0.0320(8) Uani 1 1 d .
H23A H 0.3983 0.4365 0.4313 0.048 Uiso 1 1 calc R
H23B H 0.2936 0.4739 0.4458 0.048 Uiso 1 1 calc R
H23C H 0.3148 0.3253 0.4250 0.048 Uiso 1 1 calc R
C24 C 0.2732(2) 0.2742(4) 0.50208(11) 0.0300(8) Uani 1 1 d .
H24A H 0.2882 0.2333 0.5283 0.045 Uiso 1 1 calc R
H24B H 0.2476 0.2010 0.4845 0.045 Uiso 1 1 calc R
H24C H 0.2263 0.3492 0.5054 0.045 Uiso 1 1 calc R

loop_
_atom_site_aniso_label
_atom_site_aniso_U_11
_atom_site_aniso_U_22
_atom_site_aniso_U_33
_atom_site_aniso_U_23
_atom_site_aniso_U_13
_atom_site_aniso_U_12
Zn1 0.0190(2) 0.0166(2) 0.0135(2) 0.00004(13) -0.00056(12) -0.00079(13)
O1 0.0291(12) 0.0217(12) 0.0217(12) 0.0008(9) 0.0054(9) -0.0042(10)
O2 0.0273(12) 0.0267(13) 0.0210(11) -0.0021(10) 0.0032(9) -0.0026(10)
O3 0.0205(10) 0.0206(11) 0.0187(10) 0.0038(9) -0.0010(8) -0.0047(9)
O4 0.0320(12) 0.0256(13) 0.0140(11) -0.0003(9) 0.0065(10) 0.0025(10)
N1 0.0189(13) 0.0211(14) 0.0199(14) 0.0014(10) 0.0021(10) 0.0007(11)
C1 0.0190(15) 0.0215(16) 0.0209(16) 0.0017(13) 0.0010(12) 0.0010(13)
C2 0.0230(15) 0.0175(16) 0.0213(15) 0.0022(12) 0.0045(12) 0.0023(13)
C3 0.0347(18) 0.0298(18) 0.0167(15) -0.0019(14) 0.0002(13) -0.0095(15)
C4 0.0316(18) 0.034(2) 0.0220(16) -0.0021(14) 0.0025(13) -0.0135(16)
C5 0.0257(15) 0.0205(17) 0.0171(15) 0.0002(12) 0.0038(12) 0.0029(13)
C6 0.0221(15) 0.0239(17) 0.0174(15) -0.0013(13) -0.0019(12) 0.0012(13)
C7 0.0210(15) 0.0207(16) 0.0251(16) 0.0035(13) -0.0002(12) -0.0033(13)
C8 0.0242(15) 0.0179(16) 0.0173(15) -0.0029(12) 0.0022(12) -0.0031(13)
C9 0.0195(15) 0.0200(16) 0.0221(15) -0.0014(13) 0.0038(12) -0.0017(13)
C10 0.0219(15) 0.0167(16) 0.0181(15) -0.0014(12) -0.0011(12) -0.0007(13)
C11 0.0217(15) 0.0170(16) 0.0143(14) -0.0016(12) 0.0000(12) -0.0013(12)
C12 0.0176(14) 0.0225(16) 0.0207(16) -0.0008(13) 0.0019(12) -0.0018(13)
C13 0.0255(16) 0.0200(16) 0.0168(15) -0.0013(12) -0.0026(12) -0.0031(13)
C14 0.0232(16) 0.0258(17) 0.0211(16) 0.0024(13) 0.0006(13) 0.0004(14)
C15 0.0274(17) 0.034(2) 0.0235(16) 0.0060(15) -0.0014(13) 0.0019(15)
C16 0.0192(14) 0.0200(16) 0.0159(14) -0.0017(12) 0.0003(11) -0.0020(13)
C17 0.0207(15) 0.0191(16) 0.0182(14) -0.0022(12) 0.0028(12) -0.0010(12)
C18 0.0245(15) 0.0155(15) 0.0178(14) -0.0001(12) -0.0027(12) 0.0000(12)
C19 0.0214(15) 0.0194(16) 0.0150(14) -0.0010(12) -0.0003(11) -0.0033(13)
C20 0.0256(15) 0.0207(16) 0.0185(15) -0.0017(13) 0.0051(13) 0.0029(14)
C21 0.0297(17) 0.0181(16) 0.0171(16) 0.0045(12) 0.0035(13) 0.0019(13)
C22 0.0207(14) 0.0175(16) 0.0153(14) 0.0004(12) -0.0022(12) -0.0058(12)
C23 0.0323(18) 0.037(2) 0.0270(18) 0.0074(15) -0.0048(14) 0.0073(16)
C24 0.0246(17) 0.034(2) 0.0313(19) 0.0011(16) 0.0054(14) -0.0006(16)

loop_
_atom_type_symbol
_atom_type_description
_atom_type_scat_dispersion_real
_atom_type_scat_dispersion_imag
_atom_type_scat_source
C C 0.0033 0.0016 'International Tables Vol C Tables 4.2.6.8 and 6.1.1.4'
H H 0.0000 0.0000 'International Tables Vol C Tables 4.2.6.8 and 6.1.1.4'
N N 0.0061 0.0033 'International Tables Vol C Tables 4.2.6.8 and 6.1.1.4'
O O 0.0106 0.0060 'International Tables Vol C Tables 4.2.6.8 and 6.1.1.4'
Zn Zn 0.2839 1.4301 'International Tables Vol C Tables 4.2.6.8 and 6.1.1.4'

loop_
_geom_angle_atom_site_label_1
_geom_angle_atom_site_label_2
_geom_angle_atom_site_label_3
_geom_angle
_geom_angle_site_symmetry_1
_geom_angle_site_symmetry_3
O4 Zn1 O1 132.45(10) 2_665 .
O4 Zn1 O3 113.39(9) 2_665 6_546
O1 Zn1 O3 94.95(9) . 6_546
O4 Zn1 N1 99.16(10) 2_665 .
O1 Zn1 N1 111.18(10) . .
O3 Zn1 N1 102.87(10) 6_546 .
C1 O1 Zn1 107.88(19) . .
C22 O3 Zn1 125.52(18) . 6_666
C22 O4 Zn1 129.1(2) . 2_664
C24 N1 C23 110.7(3) . .
C24 N1 Zn1 111.4(2) . .
C23 N1 Zn1 112.2(2) . .
O2 C1 O1 123.3(3) . .
O2 C1 C2 120.9(3) . .
O1 C1 C2 115.8(3) . .
C3 C2 C7 119.0(3) . .
C3 C2 C1 121.2(3) . .
C7 C2 C1 119.8(3) . .
C2 C3 C4 121.1(3) . .
C3 C4 C5 120.5(3) . .
C4 C5 C6 118.3(3) . .
C4 C5 C8 122.1(3) . .
C6 C5 C8 119.6(3) . .
C7 C6 C5 120.7(3) . .
C6 C7 C2 120.4(3) . .
C9 C8 C13 118.8(3) . .
C9 C8 C5 118.1(3) . .
C13 C8 C5 123.1(3) . .
C10 C9 C8 123.6(3) . .
C9 C10 C11 118.0(3) . .
C9 C10 C14 118.4(3) . .
C11 C10 C14 123.6(3) . .
C12 C11 C10 118.4(3) . .
C12 C11 C16 118.9(3) . .
C10 C11 C16 122.6(3) . .
C13 C12 C11 123.8(3) . .
C12 C13 C8 117.3(3) . .
C12 C13 C15 120.1(3) . .
C8 C13 C15 122.5(3) . .
C21 C16 C17 118.0(3) . .
C21 C16 C11 120.0(3) . .
C17 C16 C11 122.0(3) . .
C18 C17 C16 120.9(3) . .
C17 C18 C19 120.7(3) . .
C18 C19 C20 119.0(3) . .
C18 C19 C22 120.9(3) . .
C20 C19 C22 120.1(3) . .
C21 C20 C19 119.8(3) . .
C20 C21 C16 121.4(3) . .
O3 C22 O4 125.3(3) . .
O3 C22 C19 118.5(3) . .
O4 C22 C19 116.3(3) . .

loop_
_geom_bond_atom_site_label_1
_geom_bond_atom_site_label_2
_geom_bond_distance
_geom_bond_site_symmetry_2
Zn1 O4 1.941(2) 2_665
Zn1 O1 1.944(2) .
Zn1 O3 1.989(2) 6_546
Zn1 N1 2.021(3) .
O1 C1 1.279(4) .
O2 C1 1.239(4) .
O3 C22 1.260(4) .
O3 Zn1 1.989(2) 6_666
O4 C22 1.266(4) .
O4 Zn1 1.941(2) 2_664
N1 C24 1.470(4) .
N1 C23 1.491(4) .
C1 C2 1.503(4) .
C2 C3 1.378(4) .
C2 C7 1.393(4) .
C3 C4 1.379(4) .
C4 C5 1.397(4) .
C5 C6 1.398(4) .
C5 C8 1.487(4) .
C6 C7 1.383(4) .
C8 C9 1.397(4) .
C8 C13 1.411(4) .
C9 C10 1.387(4) .
C10 C11 1.404(4) .
C10 C14 1.513(4) .
C11 C12 1.402(4) .
C11 C16 1.490(4) .
C12 C13 1.390(4) .
C13 C15 1.499(4) .
C16 C21 1.391(4) .
C16 C17 1.398(4) .
C17 C18 1.382(4) .
C18 C19 1.390(4) .
C19 C20 1.395(4) .
C19 C22 1.490(4) .
C20 C21 1.389(4) .
